data_2107997
loop_
_publ_author_name
'Bouanga Boudiombo, Jacky S.'
'Jacobs, Ayesha'

_publ_section_title
;
 Solvates of selected fenamic acids with substituted pyridines: structure,
 thermal stability and desolvation
;
_journal_issue 6
_journal_name_full 'Acta Crystallographica Section B'
_journal_page_first 836
_journal_page_last 845
_journal_paper_doi 10.1107/S2052520616014128
_journal_volume 72
_journal_year 2016
_chemical_formula_sum 'C21 H22 N2 O2'
_chemical_formula_weight 334.41
_chemical_name_systematic
;
2-(2,3-dimethylphenyl)aminobenzoic acid 2methylpyridine solvate form II
;
_space_group_IT_number 14
_symmetry_cell_setting monoclinic
_symmetry_space_group_name_Hall '-P 2yn'
_symmetry_space_group_name_H-M 'P 1 21/n 1'
_atom_sites_solution_hydrogens geom
_atom_sites_solution_primary direct
_atom_sites_solution_secondary difmap
_audit_creation_method SHELXL-97
_cell_angle_alpha 90.00
_cell_angle_beta 96.87(3)
_cell_angle_gamma 90.00
_cell_formula_units_Z 4
_cell_length_a 7.7857(16)
_cell_length_b 8.1859(16)
_cell_length_c 27.953(6)
_cell_measurement_reflns_used 7473
_cell_measurement_temperature 173(2)
_cell_measurement_theta_max 27.10
_cell_measurement_theta_min 2.59
_cell_volume 1768.7(6)
_computing_cell_refinement 'DENZO-SMN (Otwinowski & Minor, 1997)'
_computing_data_collection 'COLLECT (2000)'
_computing_data_reduction 'DENZO-SMN (Otwinowski & Minor, 1997)'
_computing_molecular_graphics 'X-seed (Barbour, 1999)'
_computing_publication_material 'SHELXL-97 (Sheldrick, 1997)'
_computing_structure_refinement 'SHELXL-97 (Sheldrick, 1997)'
_computing_structure_solution 'SHELXS-97 (Sheldrick, 1990)'
_diffrn_ambient_temperature 173(2)
_diffrn_measured_fraction_theta_full 0.993
_diffrn_measured_fraction_theta_max 0.993
_diffrn_measurement_device_type 'Nonius KappaCCD area-detector'
_diffrn_measurement_method '1\% \f scans and \w scans'
_diffrn_radiation_monochromator graphite
_diffrn_radiation_source 'fine-focus sealed tube'
_diffrn_radiation_type MoK\a
_diffrn_radiation_wavelength 0.71073
_diffrn_reflns_av_R_equivalents 0.0198
_diffrn_reflns_av_sigmaI/netI 0.0279
_diffrn_reflns_limit_h_max 9
_diffrn_reflns_limit_h_min -9
_diffrn_reflns_limit_k_max 10
_diffrn_reflns_limit_k_min -10
_diffrn_reflns_limit_l_max 35
_diffrn_reflns_limit_l_min -35
_diffrn_reflns_number 7453
_diffrn_reflns_theta_full 27.10
_diffrn_reflns_theta_max 27.10
_diffrn_reflns_theta_min 3.79
_exptl_absorpt_coefficient_mu 0.081
_exptl_absorpt_correction_type none
_exptl_absorpt_process_details none
_exptl_crystal_colour colourless
_exptl_crystal_density_diffrn 1.256
_exptl_crystal_density_method 'not measured'
_exptl_crystal_description block
_exptl_crystal_F_000 712
_exptl_crystal_size_max 0.34
_exptl_crystal_size_mid 0.19
_exptl_crystal_size_min 0.11
_refine_diff_density_max 0.283
_refine_diff_density_min -0.352
_refine_ls_extinction_method none
_refine_ls_goodness_of_fit_ref 1.044
_refine_ls_hydrogen_treatment mixed
_refine_ls_matrix_type full
_refine_ls_number_parameters 237
_refine_ls_number_reflns 3879
_refine_ls_number_restraints 0
_refine_ls_restrained_S_all 1.044
_refine_ls_R_factor_all 0.0642
_refine_ls_R_factor_gt 0.0446
_refine_ls_shift/su_max 0.009
_refine_ls_shift/su_mean 0.000
_refine_ls_structure_factor_coef Fsqd
_refine_ls_weighting_details 'calc w=1/[\s^2^(Fo^2^)+(0.0708P)^2^+0.3517P] where P=(Fo^2^+2Fc^2^)/3'
_refine_ls_weighting_scheme calc
_refine_ls_wR_factor_gt 0.1166
_refine_ls_wR_factor_ref 0.1306
_reflns_number_gt 2906
_reflns_number_total 3879
_reflns_threshold_expression >2sigma(I)
_cod_data_source_file lo5010sup1.cif
_cod_data_source_block ma2picformII
_cod_depositor_comments
;
The following automatic conversions were performed:

'_symmetry_cell_setting' value 'Monoclinic' changed to 'monoclinic'
according to
/usr/data/users/saulius/crontab/automatic-downloads/rss-feeds/IUCr/lib/dictionaries/cif_core.dic
dictionary named 'cif_core.dic' version 2.4.2 from 2011-04-26.

Automatic conversion script
Id: cif_fix_values 4268 2015-11-12 08:31:59Z antanas 

 Adding full bibliography for 2107996--2108002.cif.
;
_cod_original_sg_symbol_H-M P21/n
_cod_database_code 2107997

loop_
_symmetry_equiv_pos_as_xyz
'x, y, z'
'-x+1/2, y+1/2, -z+1/2'
'-x, -y, -z'
'x-1/2, -y-1/2, z-1/2'

loop_
_atom_site_type_symbol
_atom_site_label
_atom_site_fract_x
_atom_site_fract_y
_atom_site_fract_z
_atom_site_U_iso_or_equiv
_atom_site_adp_type
_atom_site_calc_flag
_atom_site_refinement_flags
_atom_site_occupancy
_atom_site_symmetry_multiplicity
O O1 0.50682(12) 0.84893(14) 0.06316(4) 0.0420(3) Uani d . 1 1
O O2 0.67821(14) 0.80923(15) 0.00585(4) 0.0433(3) Uani d . 1 1
N N2 0.40271(15) 0.66874(15) -0.03983(4) 0.0368(3) Uani d . 1 1
H H2 0.569(3) 0.751(3) -0.0100(8) 0.089(7) Uiso d . 1 1
H H7 0.554(2) 0.949(2) 0.1254(6) 0.041(4) Uiso d . 1 1
C C10 0.45991(16) 1.05292(18) 0.25931(5) 0.0315(3) Uani d . 1 1
N N1 0.63459(16) 1.00338(18) 0.14251(4) 0.0400(3) Uani d . 1 1
C C2 0.80224(17) 0.93327(17) 0.07796(5) 0.0306(3) Uani d . 1 1
C C7 0.79050(17) 1.00271(17) 0.12387(5) 0.0301(3) Uani d . 1 1
C C5 1.09864(18) 1.05909(18) 0.13103(5) 0.0369(3) Uani d . 1 1
H H5 1.1994 1.1017 0.1493 0.044 Uiso calc R 1 1
C C9 0.50040(16) 0.98256(17) 0.21616(5) 0.0297(3) Uani d . 1 1
C C6 0.94329(17) 1.06320(18) 0.14995(5) 0.0333(3) Uani d . 1 1
H H6 0.9391 1.1077 0.1812 0.040 Uiso calc R 1 1
C C13 0.65067(18) 1.23202(18) 0.19910(5) 0.0369(3) Uani d . 1 1
H H13 0.7138 1.2940 0.1784 0.044 Uiso calc R 1 1
C C8 0.59697(16) 1.07363(18) 0.18626(5) 0.0313(3) Uani d . 1 1
C C1 0.64933(18) 0.86171(17) 0.04862(5) 0.0330(3) Uani d . 1 1
C C3 0.96283(18) 0.93070(18) 0.05994(5) 0.0370(3) Uani d . 1 1
H H3 0.9703 0.8843 0.0291 0.044 Uiso calc R 1 1
C C11 0.51849(18) 1.20889(19) 0.27175(5) 0.0377(3) Uani d . 1 1
H H11 0.4939 1.2551 0.3014 0.045 Uiso calc R 1 1
C C16 0.41120(19) 0.56900(18) -0.07752(5) 0.0365(3) Uani d . 1 1
C C19 0.0992(2) 0.6203(2) -0.04358(6) 0.0425(4) Uani d . 1 1
H H19 -0.0074 0.6412 -0.0314 0.051 Uiso calc R 1 1
C C14 0.44577(19) 0.81117(19) 0.20204(6) 0.0399(4) Uani d . 1 1
H H14C 0.3969 0.7585 0.2288 0.060 Uiso calc R 1 1
H H14A 0.5465 0.7490 0.1943 0.060 Uiso calc R 1 1
H H14B 0.3584 0.8145 0.1737 0.060 Uiso calc R 1 1
C C12 0.61206(18) 1.29841(19) 0.24184(6) 0.0405(4) Uani d . 1 1
H H12 0.6497 1.4057 0.2508 0.049 Uiso calc R 1 1
C C18 0.1070(2) 0.5160(2) -0.08204(6) 0.0439(4) Uani d . 1 1
H H18 0.0057 0.4623 -0.0965 0.053 Uiso calc R 1 1
C C15 0.3563(2) 0.9609(2) 0.29288(6) 0.0437(4) Uani d . 1 1
H H15A 0.3317 1.0330 0.3192 0.066 Uiso calc R 1 1
H H15C 0.4228 0.8662 0.3062 0.066 Uiso calc R 1 1
H H15B 0.2473 0.9237 0.2751 0.066 Uiso calc R 1 1
C C20 0.24944(19) 0.6929(2) -0.02345(5) 0.0409(4) Uani d . 1 1
H H20 0.2448 0.7637 0.0033 0.049 Uiso calc R 1 1
C C17 0.2637(2) 0.4906(2) -0.09922(6) 0.0418(4) Uani d . 1 1
H H17 0.2708 0.4198 -0.1258 0.050 Uiso calc R 1 1
C C4 1.11037(18) 0.9937(2) 0.08569(6) 0.0413(4) Uani d . 1 1
H H4 1.2176 0.9923 0.0727 0.050 Uiso calc R 1 1
C C21 0.5852(2) 0.5465(2) -0.09444(6) 0.0490(4) Uani d . 1 1
H H21C 0.6635 0.6329 -0.0809 0.073 Uiso calc R 1 1
H H21A 0.5735 0.5520 -0.1297 0.073 Uiso calc R 1 1
H H21B 0.6323 0.4398 -0.0838 0.073 Uiso calc R 1 1

loop_
_atom_site_aniso_label
_atom_site_aniso_U_11
_atom_site_aniso_U_22
_atom_site_aniso_U_33
_atom_site_aniso_U_12
_atom_site_aniso_U_13
_atom_site_aniso_U_23
O1 0.0292(5) 0.0559(7) 0.0417(6) -0.0035(5) 0.0083(4) -0.0117(5)
O2 0.0381(6) 0.0591(7) 0.0337(6) -0.0048(5) 0.0091(4) -0.0092(5)
N2 0.0367(7) 0.0398(7) 0.0339(6) 0.0014(5) 0.0041(5) 0.0000(5)
C10 0.0237(6) 0.0403(8) 0.0305(7) 0.0048(6) 0.0031(5) 0.0012(6)
N1 0.0299(6) 0.0587(8) 0.0330(7) -0.0122(6) 0.0097(5) -0.0105(6)
C2 0.0292(7) 0.0292(7) 0.0340(7) 0.0007(5) 0.0067(5) 0.0030(6)
C7 0.0297(7) 0.0301(7) 0.0314(7) -0.0005(5) 0.0071(5) 0.0046(6)
C5 0.0276(7) 0.0361(8) 0.0464(9) -0.0010(6) 0.0023(6) 0.0022(6)
C9 0.0223(6) 0.0346(7) 0.0321(7) 0.0002(5) 0.0030(5) -0.0010(6)
C6 0.0323(7) 0.0338(7) 0.0338(7) -0.0017(6) 0.0041(6) 0.0021(6)
C13 0.0297(7) 0.0382(8) 0.0429(8) -0.0036(6) 0.0048(6) 0.0035(7)
C8 0.0241(6) 0.0398(8) 0.0301(7) -0.0015(6) 0.0032(5) -0.0016(6)
C1 0.0330(7) 0.0344(7) 0.0321(7) 0.0030(6) 0.0066(6) 0.0002(6)
C3 0.0352(8) 0.0375(8) 0.0400(8) 0.0026(6) 0.0115(6) -0.0026(6)
C11 0.0301(7) 0.0470(9) 0.0356(8) 0.0035(6) 0.0022(6) -0.0099(7)
C16 0.0406(8) 0.0365(8) 0.0325(7) 0.0035(6) 0.0052(6) 0.0038(6)
C19 0.0360(8) 0.0475(9) 0.0444(8) 0.0046(7) 0.0064(6) 0.0076(7)
C14 0.0373(8) 0.0383(8) 0.0458(8) -0.0054(6) 0.0115(6) -0.0048(7)
C12 0.0297(7) 0.0358(8) 0.0553(9) -0.0021(6) 0.0024(6) -0.0101(7)
C18 0.0407(8) 0.0449(9) 0.0442(9) -0.0061(7) -0.0027(7) 0.0077(7)
C15 0.0426(8) 0.0527(10) 0.0379(8) 0.0048(7) 0.0138(6) 0.0046(7)
C20 0.0407(8) 0.0437(8) 0.0387(8) 0.0043(7) 0.0066(6) -0.0009(7)
C17 0.0489(9) 0.0396(8) 0.0361(8) -0.0022(7) 0.0023(7) -0.0017(7)
C4 0.0281(7) 0.0434(9) 0.0544(9) 0.0024(6) 0.0135(6) 0.0002(7)
C21 0.0444(9) 0.0577(11) 0.0463(9) -0.0001(8) 0.0117(7) -0.0066(8)

loop_
_atom_type_symbol
_atom_type_description
_atom_type_scat_dispersion_real
_atom_type_scat_dispersion_imag
_atom_type_scat_source
C C 0.0033 0.0016 'International Tables Vol C Tables 4.2.6.8 and 6.1.1.4'
H H 0.0000 0.0000 'International Tables Vol C Tables 4.2.6.8 and 6.1.1.4'
N N 0.0061 0.0033 'International Tables Vol C Tables 4.2.6.8 and 6.1.1.4'
O O 0.0106 0.0060 'International Tables Vol C Tables 4.2.6.8 and 6.1.1.4'

loop_
_geom_angle_atom_site_label_1
_geom_angle_atom_site_label_2
_geom_angle_atom_site_label_3
_geom_angle
C16 N2 C20 119.14(13)
C11 C10 C9 119.46(13)
C11 C10 C15 119.19(13)
C9 C10 C15 121.34(13)
C7 N1 C8 127.75(12)
C3 C2 C7 119.22(13)
C3 C2 C1 119.11(12)
C7 C2 C1 121.67(12)
N1 C7 C6 122.07(13)
N1 C7 C2 119.97(12)
C6 C7 C2 117.90(12)
C6 C5 C4 121.09(13)
C8 C9 C10 118.97(13)
C8 C9 C14 119.58(12)
C10 C9 C14 121.44(12)
C5 C6 C7 121.25(13)
C12 C13 C8 119.97(14)
C13 C8 C9 120.36(13)
C13 C8 N1 120.91(13)
C9 C8 N1 118.71(13)
O1 C1 O2 122.10(13)
O1 C1 C2 123.14(12)
O2 C1 C2 114.75(12)
C4 C3 C2 121.93(14)
C12 C11 C10 121.18(13)
N2 C16 C17 120.55(13)
N2 C16 C21 117.02(13)
C17 C16 C21 122.43(14)
C20 C19 C18 118.27(14)
C13 C12 C11 120.04(14)
C17 C18 C19 119.16(15)
N2 C20 C19 123.02(14)
C18 C17 C16 119.85(15)
C3 C4 C5 118.58(13)

loop_
_geom_bond_atom_site_label_1
_geom_bond_atom_site_label_2
_geom_bond_distance
O1 C1 1.2308(17)
O2 C1 1.3150(17)
N2 C16 1.3408(19)
N2 C20 1.3430(19)
C10 C11 1.386(2)
C10 C9 1.4059(19)
C10 C15 1.510(2)
N1 C7 1.3771(17)
N1 C8 1.4134(18)
C2 C3 1.4029(19)
C2 C7 1.4165(19)
C2 C1 1.483(2)
C7 C6 1.409(2)
C5 C6 1.3772(19)
C5 C4 1.389(2)
C9 C8 1.4036(19)
C9 C14 1.505(2)
C13 C12 1.378(2)
C13 C8 1.396(2)
C3 C4 1.380(2)
C11 C12 1.383(2)
C16 C17 1.390(2)
C16 C21 1.499(2)
C19 C20 1.372(2)
C19 C18 1.380(2)
C18 C17 1.379(2)

loop_
_geom_hbond_atom_site_label_D
_geom_hbond_atom_site_label_H
_geom_hbond_atom_site_label_A
_geom_hbond_site_symmetry_A
_geom_hbond_distance_DH
_geom_hbond_distance_HA
_geom_hbond_distance_DA
_geom_hbond_angle_DHA
O2 H2 N2 . 1.03(2) 1.60(2) 2.6265(17) 174(2)
N1 H7 O1 . 0.863(17) 1.919(17) 2.6421(17) 140.4(15)
C4 H4 O1 1_655 0.95 2.58 3.4341(19) 149.6

loop_
_geom_torsion_atom_site_label_1
_geom_torsion_atom_site_label_2
_geom_torsion_atom_site_label_3
_geom_torsion_atom_site_label_4
_geom_torsion
C8 N1 C7 C6 6.1(2)
C8 N1 C7 C2 -176.69(14)
C3 C2 C7 N1 -178.74(13)
C1 C2 C7 N1 0.7(2)
C3 C2 C7 C6 -1.4(2)
C1 C2 C7 C6 178.00(12)
C11 C10 C9 C8 -1.12(19)
C15 C10 C9 C8 179.95(12)
C11 C10 C9 C14 177.57(12)
C15 C10 C9 C14 -1.4(2)
C4 C5 C6 C7 -0.6(2)
N1 C7 C6 C5 178.93(13)
C2 C7 C6 C5 1.7(2)
C12 C13 C8 C9 1.4(2)
C12 C13 C8 N1 179.75(13)
C10 C9 C8 C13 -0.46(19)
C14 C9 C8 C13 -179.17(12)
C10 C9 C8 N1 -178.86(12)
C14 C9 C8 N1 2.43(19)
C7 N1 C8 C13 46.8(2)
C7 N1 C8 C9 -134.76(15)
C3 C2 C1 O1 174.85(14)
C7 C2 C1 O1 -4.6(2)
C3 C2 C1 O2 -3.80(19)
C7 C2 C1 O2 176.79(12)
C7 C2 C3 C4 0.1(2)
C1 C2 C3 C4 -179.28(14)
C9 C10 C11 C12 1.8(2)
C15 C10 C11 C12 -179.23(13)
C20 N2 C16 C17 -0.4(2)
C20 N2 C16 C21 179.87(14)
C8 C13 C12 C11 -0.7(2)
C10 C11 C12 C13 -0.9(2)
C20 C19 C18 C17 -1.0(2)
C16 N2 C20 C19 -0.1(2)
C18 C19 C20 N2 0.8(2)
C19 C18 C17 C16 0.5(2)
N2 C16 C17 C18 0.3(2)
C21 C16 C17 C18 179.94(15)
C2 C3 C4 C5 0.9(2)
C6 C5 C4 C3 -0.7(2)
